data_7023248
loop_
_publ_author_name
'Sun, Di'
'Xu, Meng-Zhen'
'Liu, Shan-Shan'
'Yuan, Shuai'
'Lu, Hai-Feng'
'Feng, Sheng-Yu'
'Sun, Dao-Feng'

_publ_section_title
;
 Eight Zn(II) coordination networks based on flexible
 1,4-di(1H-imidazol-1-yl)butane and different dicarboxylates: crystal
 structures, water clusters, and topologies.
;
_journal_issue 34
_journal_name_full 'Dalton transactions (Cambridge, England : 2003)'
_journal_page_first 12324
_journal_page_last 12333
_journal_paper_doi 10.1039/c3dt51114f
_journal_volume 42
_journal_year 2013
_chemical_formula_sum 'C10 H16 N3 O3 Zn0.5'
_chemical_formula_weight 258.94
_chemical_name_systematic
;
?
;
_space_group_IT_number 15
_symmetry_cell_setting monoclinic
_symmetry_space_group_name_Hall '-C 2yc'
_symmetry_space_group_name_H-M 'C 1 2/c 1'
_atom_sites_solution_hydrogens geom
_atom_sites_solution_primary direct
_atom_sites_solution_secondary difmap
_audit_creation_method SHELXL-97
_cell_angle_alpha 90.00
_cell_angle_beta 99.666(3)
_cell_angle_gamma 90.00
_cell_formula_units_Z 8
_cell_length_a 13.453(2)
_cell_length_b 11.1544(17)
_cell_length_c 16.508(3)
_cell_measurement_reflns_used 2267
_cell_measurement_temperature 298(2)
_cell_measurement_theta_max 25.39
_cell_measurement_theta_min 2.39
_cell_volume 2442.0(7)
_computing_cell_refinement 'SAINT+ ver. (Bruker, 2001)'
_computing_data_collection 'APEX2 (Bruker, 2008)'
_computing_data_reduction 'SAINT+ ver. (Bruker, 2001)'
_computing_molecular_graphics 'SHELXTL (Sheldrick, 2008)'
_computing_publication_material 'SHELXTL (Sheldrick, 2008)'
_computing_structure_refinement 'SHELXTL (Sheldrick, 2008)'
_computing_structure_solution 'SHELXTL (Sheldrick, 2008)'
_diffrn_ambient_temperature 298(2)
_diffrn_measured_fraction_theta_full 0.997
_diffrn_measured_fraction_theta_max 0.997
_diffrn_measurement_device_type 'Bruker SMART APEX II CCD area detector'
_diffrn_radiation_monochromator graphite
_diffrn_radiation_source 'fine-focus sealed tube'
_diffrn_radiation_type MoK\a
_diffrn_radiation_wavelength 0.71073
_diffrn_reflns_av_R_equivalents 0.0225
_diffrn_reflns_av_sigmaI/netI 0.0276
_diffrn_reflns_limit_h_max 11
_diffrn_reflns_limit_h_min -15
_diffrn_reflns_limit_k_max 13
_diffrn_reflns_limit_k_min -11
_diffrn_reflns_limit_l_max 17
_diffrn_reflns_limit_l_min -19
_diffrn_reflns_number 5901
_diffrn_reflns_theta_full 24.99
_diffrn_reflns_theta_max 24.99
_diffrn_reflns_theta_min 2.39
_exptl_absorpt_coefficient_mu 1.052
_exptl_absorpt_correction_T_max 0.9300
_exptl_absorpt_correction_T_min 0.8841
_exptl_absorpt_correction_type multi-scan
_exptl_absorpt_process_details sadabs
_exptl_crystal_colour pale-yellow
_exptl_crystal_density_diffrn 1.409
_exptl_crystal_density_method 'not measured'
_exptl_crystal_description block
_exptl_crystal_F_000 1088
_exptl_crystal_size_max 0.12
_exptl_crystal_size_mid 0.10
_exptl_crystal_size_min 0.07
_refine_diff_density_max 0.275
_refine_diff_density_min -0.296
_refine_diff_density_rms 0.039
_refine_ls_extinction_method none
_refine_ls_goodness_of_fit_ref 1.026
_refine_ls_hydrogen_treatment constr
_refine_ls_matrix_type full
_refine_ls_number_parameters 186
_refine_ls_number_reflns 2140
_refine_ls_number_restraints 4
_refine_ls_restrained_S_all 1.029
_refine_ls_R_factor_all 0.0407
_refine_ls_R_factor_gt 0.0307
_refine_ls_shift/su_max 0.010
_refine_ls_shift/su_mean 0.002
_refine_ls_structure_factor_coef Fsqd
_refine_ls_weighting_details 'calc w=1/[\s^2^(Fo^2^)+(0.0476P)^2^+0.9372P] where P=(Fo^2^+2Fc^2^)/3'
_refine_ls_weighting_scheme calc
_refine_ls_wR_factor_gt 0.0797
_refine_ls_wR_factor_ref 0.0865
_reflns_number_gt 1764
_reflns_number_total 2140
_reflns_threshold_expression >2sigma(I)
_cod_data_source_file c3dt51114f.txt
_cod_data_source_block p1
_cod_depositor_comments
;
The following automatic conversions were performed:

'_geom_bond_publ_flag' value 'Y' changed to 'y' according to
/home/saulius/struct/CIF-dictionaries/cif_core.dic dictionary named
'cif_core.dic' version 2.4.2 from 2011-04-26 (2
times).

'_geom_angle_publ_flag' value 'Y' changed to 'y' according
to /home/saulius/struct/CIF-dictionaries/cif_core.dic dictionary
named 'cif_core.dic' version 2.4.2 from 2011-04-26 (4 times).

Automatic conversion script
Id: cif_fix_values 1891 2012-01-12 08:04:46Z andrius 
;
_cod_original_cell_volume 2442.1(7)
_cod_original_sg_symbol_H-M c2/c
_cod_original_formula_sum 'C10 H16 N3 O3 Zn0.50'
_cod_database_code 7023248

loop_
_symmetry_equiv_pos_as_xyz
'x, y, z'
'-x, y, -z+1/2'
'x+1/2, y+1/2, z'
'-x+1/2, y+1/2, -z+1/2'
'-x, -y, -z'
'x, -y, z-1/2'
'-x+1/2, -y+1/2, -z'
'x+1/2, -y+1/2, z-1/2'

loop_
_atom_site_label
_atom_site_type_symbol
_atom_site_fract_x
_atom_site_fract_y
_atom_site_fract_z
_atom_site_U_iso_or_equiv
_atom_site_adp_type
_atom_site_occupancy
_atom_site_symmetry_multiplicity
_atom_site_calc_flag
_atom_site_refinement_flags
Zn1 Zn 0.5000 0.82332(3) 0.7500 0.05229(17) Uani 1 2 d S
C1 C 0.70179(16) 0.74973(19) 0.71861(16) 0.0543(6) Uani 1 1 d .
H1 H 0.6992 0.8067 0.6772 0.065 Uiso 1 1 calc R
C2 C 0.66264(17) 0.6399(2) 0.81536(16) 0.0581(6) Uani 1 1 d .
H2 H 0.6272 0.6068 0.8537 0.070 Uiso 1 1 calc R
C3 C 0.75569(17) 0.6063(2) 0.80383(18) 0.0651(7) Uani 1 1 d .
H3 H 0.7957 0.5468 0.8322 0.078 Uiso 1 1 calc R
C4 C 0.87716(19) 0.6792(2) 0.7129(2) 0.0752(9) Uani 1 1 d .
H4A H 0.8663 0.7005 0.6552 0.090 Uiso 1 1 calc R
H4B H 0.9078 0.6003 0.7188 0.090 Uiso 1 1 calc R
C5 C 0.94691(19) 0.7693(3) 0.7614(2) 0.0869(10) Uani 1 1 d .
H5A H 0.9522 0.7517 0.8195 0.104 Uiso 1 1 calc R
H5B H 0.9179 0.8487 0.7519 0.104 Uiso 1 1 calc R
C6A C 0.5011(9) 0.9149(11) 0.6058(6) 0.040(3) Uani 0.50 1 d PD
C6B C 0.4972(6) 0.8664(9) 0.5790(7) 0.043(3) Uani 0.50 1 d PD
C7A C 0.5016(4) 1.0189(5) 0.5444(2) 0.0580(13) Uani 0.50 1 d PD
H7AA H 0.5542 1.0820 0.5525 0.070 Uiso 0.50 1 d PR
H7AB H 0.4431 1.0676 0.5460 0.070 Uiso 0.50 1 d PR
C7B C 0.5048(4) 0.9318(3) 0.4985(4) 0.0527(12) Uani 0.50 1 d PD
H7BA H 0.4526 0.9015 0.4566 0.063 Uiso 0.50 1 d PR
H7BB H 0.5685 0.9121 0.4830 0.063 Uiso 0.50 1 d PR
C8 C 0.8202(2) 0.8962(3) 0.50870(19) 0.0752(8) Uani 1 1 d .
H8 H 0.8606 0.8291 0.5058 0.090 Uiso 1 1 calc R
C9 C 0.7731(3) 1.0935(3) 0.4581(2) 0.0986(11) Uani 1 1 d .
H9A H 0.7259 1.0854 0.4953 0.148 Uiso 1 1 calc R
H9B H 0.7372 1.1068 0.4034 0.148 Uiso 1 1 calc R
H9C H 0.8169 1.1603 0.4744 0.148 Uiso 1 1 calc R
C10 C 0.9067(3) 0.9824(3) 0.4052(2) 0.1043(12) Uani 1 1 d .
H10A H 0.9406 0.9064 0.4107 0.156 Uiso 1 1 calc R
H10B H 0.9549 1.0455 0.4198 0.156 Uiso 1 1 calc R
H10C H 0.8738 0.9929 0.3494 0.156 Uiso 1 1 calc R
N1 N 0.62882(12) 0.73027(16) 0.76192(12) 0.0493(5) Uani 1 1 d .
N2 N 0.77942(14) 0.67643(16) 0.74258(15) 0.0594(6) Uani 1 1 d .
N3 N 0.83193(17) 0.9859(2) 0.45950(14) 0.0681(6) Uani 1 1 d .
O1A O 0.4829(7) 0.8127(6) 0.5800(5) 0.066(3) Uani 0.50 1 d P
O1B O 0.4800(7) 0.7579(5) 0.5734(5) 0.0623(16) Uani 0.50 1 d P
O2B O 0.5096(6) 0.9289(7) 0.6442(4) 0.051(4) Uani 0.50 1 d P
O2A O 0.5133(8) 0.9488(7) 0.6795(4) 0.0501(17) Uani 0.50 1 d P
O3 O 0.76217(18) 0.8921(2) 0.55740(14) 0.0968(7) Uani 1 1 d .

loop_
_atom_site_aniso_label
_atom_site_aniso_U_11
_atom_site_aniso_U_22
_atom_site_aniso_U_33
_atom_site_aniso_U_23
_atom_site_aniso_U_13
_atom_site_aniso_U_12
Zn1 0.0315(2) 0.0348(2) 0.0954(3) 0.000 0.02466(18) 0.000
C1 0.0412(12) 0.0398(12) 0.0878(18) 0.0028(11) 0.0277(12) 0.0047(10)
C2 0.0449(13) 0.0536(14) 0.0786(17) 0.0099(12) 0.0190(12) 0.0014(11)
C3 0.0433(13) 0.0514(14) 0.103(2) 0.0151(14) 0.0186(13) 0.0106(11)
C4 0.0432(14) 0.0553(15) 0.139(3) -0.0014(15) 0.0503(16) 0.0079(11)
C5 0.0452(16) 0.0702(18) 0.155(3) -0.0072(19) 0.0453(18) 0.0013(14)
C6A 0.042(3) 0.026(5) 0.058(11) -0.007(6) 0.024(7) 0.001(4)
C6B 0.029(3) 0.041(10) 0.063(5) -0.017(6) 0.016(3) -0.005(5)
C7A 0.067(3) 0.040(3) 0.072(4) 0.002(3) 0.024(3) 0.001(2)
C7B 0.059(3) 0.043(3) 0.060(4) -0.008(3) 0.024(3) -0.003(2)
C8 0.082(2) 0.0609(17) 0.088(2) -0.0184(15) 0.0283(16) -0.0162(14)
C9 0.101(3) 0.093(3) 0.108(3) 0.000(2) 0.034(2) 0.007(2)
C10 0.115(3) 0.100(3) 0.115(3) -0.023(2) 0.070(2) -0.028(2)
N1 0.0333(9) 0.0425(10) 0.0760(13) 0.0001(9) 0.0208(9) 0.0031(8)
N2 0.0361(10) 0.0423(10) 0.1064(17) 0.0019(10) 0.0309(10) 0.0056(8)
N3 0.0703(14) 0.0641(14) 0.0767(15) -0.0189(12) 0.0324(11) -0.0173(11)
O1A 0.082(4) 0.043(8) 0.076(3) -0.015(5) 0.022(3) -0.011(5)
O1B 0.071(3) 0.039(4) 0.082(3) -0.004(3) 0.029(2) -0.008(3)
O2B 0.061(4) 0.045(4) 0.058(9) -0.009(6) 0.040(8) 0.002(3)
O2A 0.059(2) 0.042(3) 0.057(5) 0.003(3) 0.033(4) 0.006(2)
O3 0.1066(17) 0.0956(17) 0.1027(16) -0.0061(13) 0.0593(14) -0.0178(13)

loop_
_atom_type_symbol
_atom_type_description
_atom_type_scat_dispersion_real
_atom_type_scat_dispersion_imag
_atom_type_scat_source
C C 0.0033 0.0016 'International Tables Vol C Tables 4.2.6.8 and 6.1.1.4'
H H 0.0000 0.0000 'International Tables Vol C Tables 4.2.6.8 and 6.1.1.4'
N N 0.0061 0.0033 'International Tables Vol C Tables 4.2.6.8 and 6.1.1.4'
O O 0.0106 0.0060 'International Tables Vol C Tables 4.2.6.8 and 6.1.1.4'
Zn Zn 0.2839 1.4301 'International Tables Vol C Tables 4.2.6.8 and 6.1.1.4'

loop_
_geom_angle_atom_site_label_1
_geom_angle_atom_site_label_2
_geom_angle_atom_site_label_3
_geom_angle
_geom_angle_site_symmetry_1
_geom_angle_site_symmetry_3
_geom_angle_publ_flag
O2A Zn1 O2A 81.6(4) 2_656 . y
O2A Zn1 N1 106.3(3) 2_656 2_656 y
O2A Zn1 N1 120.3(3) . 2_656 y
N1 Zn1 N1 117.51(10) 2_656 . y
N1 C1 N2 110.7(2) . . ?
N1 C1 H1 124.6 . . ?
N2 C1 H1 124.6 . . ?
C3 C2 N1 109.3(2) . . ?
C3 C2 H2 125.4 . . ?
N1 C2 H2 125.4 . . ?
C2 C3 N2 106.5(2) . . ?
C2 C3 H3 126.8 . . ?
N2 C3 H3 126.8 . . ?
N2 C4 C5 110.3(2) . . ?
N2 C4 H4A 109.6 . . ?
C5 C4 H4A 109.6 . . ?
N2 C4 H4B 109.6 . . ?
C5 C4 H4B 109.6 . . ?
H4A C4 H4B 108.1 . . ?
C4 C5 C5 113.0(3) . 2_756 ?
C4 C5 H5A 109.0 . . ?
C5 C5 H5A 109.0 2_756 . ?
C4 C5 H5B 109.0 . . ?
C5 C5 H5B 109.0 2_756 . ?
O3 C8 N3 126.6(3) . . ?
O3 C8 H8 116.7 . . ?
N3 C8 H8 116.7 . . ?
N3 C9 H9A 109.5 . . ?
N3 C9 H9B 109.5 . . ?
N3 C9 H9C 109.5 . . ?
H9A C9 H9C 109.5 . . ?
H9B C9 H9C 109.5 . . ?
N3 C10 H10A 109.5 . . ?
N3 C10 H10B 109.5 . . ?
H10A C10 H10B 109.5 . . ?
N3 C10 H10C 109.5 . . ?
H10A C10 H10C 109.5 . . ?
H10B C10 H10C 109.5 . . ?
C1 N1 C2 105.81(18) . . ?
C1 N1 Zn1 124.71(16) . . ?
C2 N1 Zn1 129.43(15) . . ?
C1 N2 C3 107.69(18) . . ?
C1 N2 C4 125.8(2) . . ?
C3 N2 C4 126.3(2) . . ?
C8 N3 C9 121.6(2) . . ?
C8 N3 C10 121.8(3) . . ?
C9 N3 C10 116.7(3) . . ?
Zn1 O2A C6B 100.2(4) . . ?

loop_
_geom_bond_atom_site_label_1
_geom_bond_atom_site_label_2
_geom_bond_distance
_geom_bond_site_symmetry_2
_geom_bond_publ_flag
Zn1 O2A 1.849(9) . y
Zn1 N1 2.0012(17) . y
C1 N1 1.326(3) . ?
C1 N2 1.333(3) . ?
C1 H1 0.9300 . ?
C2 C3 1.351(3) . ?
C2 N1 1.366(3) . ?
C2 H2 0.9300 . ?
C3 N2 1.358(3) . ?
C3 H3 0.9300 . ?
C4 N2 1.478(3) . ?
C4 C5 1.509(4) . ?
C4 H4A 0.9700 . ?
C4 H4B 0.9700 . ?
C5 C5 1.537(5) 2_756 ?
C5 H5A 0.9700 . ?
C5 H5B 0.9700 . ?
C8 O3 1.212(3) . ?
C8 N3 1.315(4) . ?
C8 H8 0.9300 . ?
C9 N3 1.436(4) . ?
C9 H9A 0.9600 . ?
C9 H9B 0.9600 . ?
C9 H9C 0.9600 . ?
C10 N3 1.456(3) . ?
C10 H10A 0.9600 . ?
C10 H10B 0.9600 . ?
C10 H10C 0.9600 . ?
